data_4127641
loop_
_publ_author_name
'Hoffman, Justin M.'
'Che, Xiaoyang'
'Sidhik, Siraj'
'Li, Xiaotong'
'Hadar, Ido'
'Blancon, Jean-Christophe'
'Yamaguchi, Hisato'
'Kepenekian, Mika\"el'
'Katan, Claudine'
'Even, Jacky'
'Stoumpos, Constantinos C.'
'Mohite, Aditya D.'
'Kanatzidis, Mercouri G.'

_publ_section_title
;
 From 2D to 1D Electronic Dimensionality in Halide Perovskites with
 Stepped and Flat Layers Using Propylammonium as a Spacer.
;
_journal_issue 27
_journal_name_full 'Journal of the American Chemical Society'
_journal_page_first 10661
_journal_page_last 10676
_journal_paper_doi 10.1021/jacs.9b02846
_journal_volume 141
_journal_year 2019
_chemical_formula_sum 'C42 H100 I32 N14 O Pb9'
_chemical_formula_weight 6743
_space_group_IT_number 5
_space_group_name_Hall 'C 2y'
_space_group_name_H-M_alt 'C 1 2 1'
_symmetry_cell_setting monoclinic
_symmetry_Int_Tables_number 5
_symmetry_space_group_name_Hall 'C 2y'
_symmetry_space_group_name_H-M 'C 1 2 1'
_cell_angle_alpha 90
_cell_angle_beta 113.372(4)
_cell_angle_gamma 90
_cell_formula_units_Z 2
_cell_length_a 45.276(2)
_cell_length_b 8.8555(3)
_cell_length_c 19.1635(10)
_cell_measurement_reflns_used 12755
_cell_measurement_temperature 293
_cell_measurement_theta_max 29.27
_cell_measurement_theta_min 1.79
_cell_volume 7053.0(6)
_diffrn_ambient_temperature 293
_diffrn_measured_fraction_theta_full 0.99
_diffrn_measured_fraction_theta_max 0.99
_diffrn_measurement_device 'four-circle diffractometer'
_diffrn_measurement_device_type 'IPDS Stoe'
_diffrn_measurement_method '??integration method??'
_diffrn_radiation_monochromator graphite
_diffrn_radiation_probe x-ray
_diffrn_radiation_source 'X-ray tube'
_diffrn_radiation_type 'Mo K\a'
_diffrn_radiation_wavelength 0.71073
_diffrn_reflns_av_R_equivalents 0.0892
_diffrn_reflns_av_unetI/netI 0.081
_diffrn_reflns_limit_h_max 61
_diffrn_reflns_limit_h_min -61
_diffrn_reflns_limit_k_max 12
_diffrn_reflns_limit_k_min -12
_diffrn_reflns_limit_l_max 26
_diffrn_reflns_limit_l_min -26
_diffrn_reflns_number 34061
_diffrn_reflns_theta_full 29.27
_diffrn_reflns_theta_max 29.27
_diffrn_reflns_theta_min 1.79
_exptl_absorpt_coefficient_mu 17.731
_exptl_absorpt_correction_T_max 0.1712
_exptl_absorpt_correction_T_min 0.0405
_exptl_absorpt_correction_type numerical
_exptl_absorpt_process_details X-SHAPE
_exptl_crystal_colour red
_exptl_crystal_density_diffrn 3.1751
_exptl_crystal_description 'flat needle'
_exptl_crystal_F_000 5738
_exptl_crystal_size_max 0.061
_exptl_crystal_size_mid 0.023
_exptl_crystal_size_min 0.018
_refine_diff_density_max 5.98
_refine_diff_density_min -4.04
_refine_ls_abs_structure_details ' 5931 of Friedel pairs used in the refinement'
_refine_ls_abs_structure_Flack 0.494(17)
_refine_ls_extinction_method none
_refine_ls_goodness_of_fit_gt 3.38
_refine_ls_goodness_of_fit_ref 2.47
_refine_ls_hydrogen_treatment constr
_refine_ls_number_constraints 284
_refine_ls_number_parameters 296
_refine_ls_number_reflns 12755
_refine_ls_number_restraints 31
_refine_ls_R_factor_all 0.1760
_refine_ls_R_factor_gt 0.0894
_refine_ls_shift/su_max 0.1796
_refine_ls_shift/su_mean 0.0065
_refine_ls_structure_factor_coef Fsqd
_refine_ls_weighting_details w=1/(\s^2^(I)+0.0004I^2^)
_refine_ls_weighting_scheme sigma
_refine_ls_wR_factor_gt 0.1591
_refine_ls_wR_factor_ref 0.1736
_reflns_number_gt 5859
_reflns_number_total 12755
_reflns_threshold_expression I>3\s(I)
_cod_data_source_file ja9b02846_si_008.cif
_cod_data_source_block I
_cod_depositor_comments
;
The following automatic conversions were performed:

'_diffrn_radiation_probe' value 'X-ray' changed to 'x-ray' according
to
/home/data/users/saulius/crontab/automatic-downloads/current/ACS/lib/dictionaries/cif_core.dic
dictionary named 'cif_core.dic' version 2.4.2 from 2011-04-26.

Automatic conversion script
Id: cif_fix_values 4973 2017-02-22 13:04:09Z antanas 
;
_cod_original_cell_volume 7053.1(6)
_cod_original_formula_sum 'C42 H100 I32 N14 O1 Pb9'
_cod_database_code 4127641

loop_
_space_group_symop_id
_space_group_symop_operation_xyz
1 x,y,z
2 -x,y,-z
3 x+1/2,y+1/2,z
4 -x+1/2,y+1/2,-z

loop_
_atom_site_label
_atom_site_type_symbol
_atom_site_fract_x
_atom_site_fract_y
_atom_site_fract_z
_atom_site_adp_type
_atom_site_U_iso_or_equiv
_atom_site_site_symmetry_multiplicity
_atom_site_occupancy
_atom_site_calc_flag
Pb1i Pb 0.29044(2) 0.3287(4) 0.22395(7) Uani 0.0539(5) 4 1 d
Pb1o Pb 0.39954(3) -0.1709(5) 0.37461(8) Uani 0.0729(6) 4 1 d
Pb2i Pb 0.18368(2) -0.1713(4) 0.08379(7) Uani 0.0550(5) 4 1 d
Pbf Pb 0 0.3323(9) 0 Uani 0.1012(11) 2 1 d
Pb2o Pb 0.92497(2) 0.3296(5) 0.06192(7) Uani 0.0693(6) 4 1 d
Ic1 I 0.42151(6) -0.1587(9) 0.22425(15) Uani 0.1127(17) 4 1 d
I2om2 I 0.97962(14) 0.0799(7) 0.0954(4) Uani 0.106(3) 4 1 d
I1om2 I 0.44920(13) -0.4196(7) 0.4506(4) Uani 0.112(2) 4 1 d
I2om1 I 0.97839(14) 0.5810(7) 0.0951(4) Uani 0.095(3) 4 1 d
I1im2 I 0.34476(15) 0.0813(7) 0.2781(5) Uani 0.124(4) 4 1 d
I2im1 I 0.13137(15) 0.0768(7) -0.0030(5) Uani 0.128(4) 4 1 d
I1im1 I 0.34335(17) 0.5753(7) 0.2745(5) Uani 0.135(4) 4 1 d
Ix2 I 0.23539(18) 0.0758(7) 0.1597(6) Uani 0.150(5) 4 1 d
Ix1 I 0.23631(19) 0.5791(7) 0.1596(6) Uani 0.136(4) 4 1 d
I2im2 I 0.13013(18) -0.4202(8) -0.0029(6) Uani 0.151(5) 4 1 d
I2oe I 0.42452(6) -0.158(2) 0.89320(17) Uani 0.196(3) 4 1 d
I2ie I 0.16382(9) 0.850(3) 0.2175(2) Uani 0.242(5) 4 1 d
I1oe I 0.37247(8) -0.155(3) 0.4960(2) Uani 0.289(6) 4 1 d
I1ie I 0.21795(9) 0.8894(4) 0.6265(2) Uani 0.1075(19) 4 1 d
Ic2 I 0.20311(7) -0.1498(18) -0.06097(18) Uani 0.179(4) 4 1 d
Ns N 1.0017(8) 0.347(7) 0.388(2) Uiso 0.124(14) 4 0.87(7) d
Cf1 C 1.0514(5) -0.131(4) 0.0928(12) Uiso 0.048(5) 4 0.76(6) d
I1om1 I 0.44811(15) -0.9195(7) 0.4537(3) Uiso 0.0983(17) 4 1 d
C1i1 C 0.2693(12) 0.817(7) 0.387(3) Uiso 0.146(16) 4 0.74(9) d
N1i N 0.2867(7) 0.859(6) 0.3370(18) Uiso 0.146(16) 4 1.21(9) d
N2i N 0.3228(8) 0.852(10) 0.8018(19) Uiso 0.139(14) 4 0.82(7) d
Cf3 C 1.0291(3) -0.173(5) 0.1886(9) Uiso 0.048(5) 4 1.47(7) d
C1o1 C 0.3789(17) 0.306(11) 0.532(3) Uiso 0.102(17) 4 0.39(7) d
C2i1 C 0.2923(7) 0.835(8) 0.7322(17) Uiso 0.139(14) 4 1.44(10) d
C1o2 C 0.3538(16) 0.408(10) 0.539(3) Uiso 0.102(17) 4 0.43(8) d
Cs2 C 1.0252(11) 0.231(6) 0.306(3) Uiso 0.124(14) 4 0.66(10) d
Cf2 C 1.0596(3) -0.161(10) 0.1754(10) Uiso 0.048(5) 4 0.36(5) d
C2i3 C 0.3158(17) 0.661(8) 0.669(5) Uiso 0.139(14) 4 0.60(10) d
Cs3 C 1.0543(13) 0.234(6) 0.287(4) Uiso 0.124(14) 4 0.87(10) d
C1o3 C 0.361(2) 0.435(11) 0.622(4) Uiso 0.102(17) 4 0.33(9) d
Nc N 0.0770(5) -0.178(8) -0.259(4) Uiso 0.077(7) 4 0.23(5) d
Ncage N 0.287(2) 0.935(12) 0.045(8) Uiso 0.66(7) 4 0.5(5) d
N1o N 0.3804(8) 0.329(11) 0.456(2) Uiso 0.102(17) 4 0.72(8) d
Cc1 C 0.0466(4) -0.093(5) -0.272(3) Uiso 0.077(7) 4 0.63(7) d
Cs1 C 1.0252(14) 0.369(5) 0.351(4) Uiso 0.124(14) 4 0.63(8) d
Cc2 C 0.0184(5) -0.198(3) -0.304(2) Uiso 0.077(7) 4 0.61(6) d
Nf N 1.0790(6) -0.179(6) 0.0732(14) Uiso 0.048(5) 4 0.64(5) d
C1i2 C 0.274(2) 0.940(13) 0.444(4) Uiso 0.146(16) 4 0.40(10) d
C1i3 C 0.245(3) 0.945(14) 0.464(7) Uiso 0.146(16) 4 0.29(10) d
Cc3 C -0.0117(3) -0.108(2) -0.3449(11) Uiso 0.077(7) 4 2.31(10) d
Ccage C 0.2968(15) 0.773(10) 0.064(4) Uiso 0.66(7) 4 3.9(6) d
H1cf1 H 1.032515 -0.18725 0.062485 Uiso 0.0578 4 1 d
H2cf1 H 1.047512 -0.025362 0.082692 Uiso 0.0578 4 1 d
H1c1i1 H 0.246837 0.804405 0.355696 Uiso 0.1755 4 1 d
H2c1i1 H 0.277937 0.724397 0.412705 Uiso 0.1755 4 1 d
H1c2i2 H 0.314727 0.889738 0.662524 Uiso 0.1669 4 1 d
H2c2i2 H 0.280834 0.816548 0.618689 Uiso 0.1669 4 1 d
H1cf3 H 1.034179 -0.205009 0.23996 Uiso 0.0578 4 1 d
H2cf3 H 1.018728 -0.076421 0.18033 Uiso 0.0578 4 1 d
H3cf3 H 1.015061 -0.245536 0.154055 Uiso 0.0578 4 1 d
H1c1o1 H 0.373501 0.202593 0.536883 Uiso 0.1223 4 1 d
H2c1o1 H 0.399465 0.328985 0.571707 Uiso 0.1223 4 1 d
H1c2i1 H 0.279362 0.923689 0.725309 Uiso 0.1669 4 1 d
H2c2i1 H 0.280579 0.748595 0.738219 Uiso 0.1669 4 1 d
H1c1o2 H 0.35374 0.502178 0.514598 Uiso 0.1223 4 1 d
H2c1o2 H 0.333029 0.360952 0.515564 Uiso 0.1223 4 1 d
H1cs2 H 1.006148 0.230148 0.259834 Uiso 0.1493 4 1 d
H2cs2 H 1.025792 0.142226 0.335049 Uiso 0.1493 4 1 d
H1cf2 H 1.072457 -0.079918 0.205249 Uiso 0.0578 4 1 d
H2cf2 H 1.071371 -0.254146 0.189926 Uiso 0.0578 4 1 d
H1c2i3 H 0.338214 0.674008 0.679651 Uiso 0.1669 4 1 d
H2c2i3 H 0.313554 0.602511 0.708885 Uiso 0.1669 4 1 d
H3c2i3 H 0.305577 0.608287 0.621498 Uiso 0.1669 4 1 d
H1cs3 H 1.063513 0.134597 0.293034 Uiso 0.1493 4 1 d
H2cs3 H 1.048159 0.26592 0.235048 Uiso 0.1493 4 1 d
H3cs3 H 1.069902 0.303037 0.320035 Uiso 0.1493 4 1 d
H1c1o3 H 0.341372 0.438568 0.629203 Uiso 0.1223 4 1 d
H2c1o3 H 0.374378 0.354901 0.65158 Uiso 0.1223 4 1 d
H3c1o3 H 0.372231 0.529543 0.637017 Uiso 0.1223 4 1 d
H1cc1 H 0.047545 -0.053234 -0.224342 Uiso 0.0923 4 1 d
H2cc1 H 0.04416 -0.012007 -0.306732 Uiso 0.0923 4 1 d
H1cs1 H 1.019007 0.455224 0.318553 Uiso 0.1493 4 1 d
H2cs1 H 1.046336 0.384325 0.390056 Uiso 0.1493 4 1 d
H1cc2 H 0.016171 -0.25488 -0.263785 Uiso 0.0923 4 1 d
H2cc2 H 0.021787 -0.26647 -0.339238 Uiso 0.0923 4 1 d
H1c1i2 H 0.275741 1.035518 0.422049 Uiso 0.1755 4 1 d
H2c1i2 H 0.292651 0.920967 0.48835 Uiso 0.1755 4 1 d
H1c1i3 H 0.245604 1.034828 0.492386 Uiso 0.1755 4 1 d
H2c1i3 H 0.225603 0.943964 0.418436 Uiso 0.1755 4 1 d
H3c1i3 H 0.245183 0.857881 0.494289 Uiso 0.1755 4 1 d
H1cc3 H -0.029438 -0.175888 -0.36865 Uiso 0.0923 4 1 d
H2cc3 H -0.01587 -0.045342 -0.309168 Uiso 0.0923 4 1 d
H3cc3 H -0.008872 -0.046544 -0.382993 Uiso 0.0923 4 1 d
H1ccage H 0.278676 0.708171 0.03918 Uiso 0.7897 4 1 d
H2ccage H 0.313423 0.749372 0.046235 Uiso 0.7897 4 1 d
H3ccage H 0.304869 0.758639 0.117777 Uiso 0.7897 4 1 d
H1ns H 0.998436 0.432974 0.405825 Uiso 0.1493 4 1 d
H2ns H 0.983597 0.313282 0.354484 Uiso 0.1493 4 1 d
H3ns H 1.009467 0.282343 0.425032 Uiso 0.1493 4 1 d
H1n1i H 0.289597 0.77806 0.314464 Uiso 0.1755 4 1 d
H2n1i H 0.275349 0.923832 0.30303 Uiso 0.1755 4 1 d
H3n1i H 0.305292 0.897934 0.364797 Uiso 0.1755 4 1 d
H1n2i H 0.339014 0.859369 0.788418 Uiso 0.1669 4 1 d
H2n2i H 0.32168 0.933272 0.826176 Uiso 0.1669 4 1 d
H3n2i H 0.325448 0.773846 0.831098 Uiso 0.1669 4 1 d
H1nc H 0.092781 -0.138967 -0.22021 Uiso 0.0923 4 1 d
H2nc H 0.074618 -0.272307 -0.24939 Uiso 0.0923 4 1 d
H3nc H 0.081246 -0.171787 -0.299141 Uiso 0.0923 4 1 d
H1ncage H 0.265984 0.941696 0.030994 Uiso 0.7897 4 1 d
H2ncage H 0.296314 0.990379 0.085171 Uiso 0.7897 4 1 d
H3ncage H 0.291994 0.965183 0.008508 Uiso 0.7897 4 1 d
H1n1o H 0.399235 0.364735 0.462501 Uiso 0.1223 4 1 d
H2n1o H 0.377363 0.24328 0.432205 Uiso 0.1223 4 1 d
H3n1o H 0.365582 0.392757 0.429664 Uiso 0.1223 4 1 d
H1nf H 1.07777 -0.133327 0.032039 Uiso 0.0578 4 1 d
H2nf H 1.09706 -0.156363 0.11039 Uiso 0.0578 4 1 d
H3nf H 1.078109 -0.276551 0.065752 Uiso 0.0578 4 1 d
O1 O 0 -0.174(3) -0.5 Uiso 0.036(3) 2 3.03(7) d

loop_
_atom_site_aniso_label
_atom_site_aniso_type_symbol
_atom_site_aniso_U_11
_atom_site_aniso_U_22
_atom_site_aniso_U_33
_atom_site_aniso_U_12
_atom_site_aniso_U_13
_atom_site_aniso_U_23
Pb1i Pb 0.0458(5) 0.0511(8) 0.0615(7) 0.0001(18) 0.0178(5) -0.0066(18)
Pb1o Pb 0.0565(6) 0.0930(11) 0.0708(10) 0.004(3) 0.0269(7) 0.008(3)
Pb2i Pb 0.0457(5) 0.0554(8) 0.0645(8) -0.005(2) 0.0226(5) -0.001(2)
Pbf Pb 0.0565(9) 0.172(3) 0.0852(14) 0 0.0388(9) 0
Pb2o Pb 0.0457(5) 0.0998(12) 0.0646(8) 0.002(2) 0.0240(5) -0.006(2)
Ic1 I 0.1014(16) 0.183(4) 0.0652(15) -0.059(4) 0.0451(13) -0.025(4)
I2om2 I 0.072(3) 0.139(5) 0.123(6) 0.016(3) 0.056(4) -0.003(4)
I1om2 I 0.064(2) 0.083(3) 0.141(4) 0.0211(18) -0.0109(19) 0.033(3)
I2om1 I 0.067(3) 0.105(4) 0.100(5) -0.012(3) 0.018(3) -0.006(4)
I1im2 I 0.072(4) 0.093(4) 0.165(7) 0.044(4) 0.001(4) -0.028(5)
I2im1 I 0.070(4) 0.093(4) 0.176(8) 0.033(3) 0.001(4) 0.063(5)
I1im1 I 0.095(5) 0.096(5) 0.160(7) -0.054(4) -0.006(5) -0.003(5)
Ix2 I 0.068(4) 0.093(4) 0.232(10) -0.026(3) -0.001(5) -0.007(5)
Ix1 I 0.086(4) 0.074(4) 0.191(8) 0.037(3) -0.006(4) 0.019(5)
I2im2 I 0.076(4) 0.116(5) 0.229(10) -0.024(4) 0.027(5) -0.056(6)
I2oe I 0.0727(14) 0.450(9) 0.0686(17) 0.002(9) 0.0321(13) 0.013(10)
I2ie I 0.132(2) 0.530(14) 0.097(3) 0.012(13) 0.080(2) 0.013(12)
I1oe I 0.0926(19) 0.711(17) 0.078(2) 0.008(13) 0.0491(18) 0.058(13)
I1ie I 0.185(3) 0.070(2) 0.109(3) 0.027(2) 0.102(3) 0.0135(18)
Ic2 I 0.107(2) 0.376(10) 0.072(2) -0.013(7) 0.0539(17) 0.029(7)

loop_
_atom_type_symbol
_atom_type_scat_dispersion_real
_atom_type_scat_dispersion_imag
_atom_type_scat_source
C 0.0033 0.0016 'International Tables Vol C tables 4.2.6.8 and 6.1.1.1'
H 0.0000 0.0000 'International Tables Vol C tables 4.2.6.8 and 6.1.1.1'
I -0.4742 1.8119 'International Tables Vol C tables 4.2.6.8 and 6.1.1.1'
N 0.0061 0.0033 'International Tables Vol C tables 4.2.6.8 and 6.1.1.1'
O 0.0106 0.0060 'International Tables Vol C tables 4.2.6.8 and 6.1.1.1'
Pb -3.3944 10.1111 'International Tables Vol C tables 4.2.6.8 and 6.1.1.1'

loop_
_geom_bond_atom_site_label_1
_geom_bond_atom_site_label_2
_geom_bond_site_symmetry_2
_geom_bond_distance
Pb1i I1im2 . 3.147(7)
Pb1i I1im1 . 3.099(7)
Pb1i Ix2 . 3.211(7)
Pb1i Ix1 . 3.170(7)
Pb1i I1ie 4_546 3.084(5)
Pb1i Ic2 4_555 3.256(4)
Pb1o I1om2 . 3.071(6)
Pb1o I1im2 . 3.304(7)
Pb1o I1im1 1_545 3.366(7)
Pb1o I1oe . 3.032(5)
Pb1o I1om1 1_565 3.073(6)
Pb2i I2im1 . 3.174(6)
Pb2i Ix2 . 3.112(7)
Pb2i Ix1 1_545 3.151(7)
Pb2i I2im2 . 3.209(7)
Pb2i I2ie 1_545 3.039(5)
Pb2i Ic2 . 3.231(4)
Pbf I2om2 1_455 3.245(9)
Pbf I2om2 2_655 3.245(9)
Pbf I2om1 1_455 3.247(9)
Pbf I2om1 2_655 3.247(9)
Pbf I2oe 3_454 3.213(2)
Pbf I2oe 4_556 3.213(2)
Pb2o Ic1 3_555 3.178(3)
Pb2o I2om2 . 3.189(7)
Pb2o I2om1 . 3.160(7)
Pb2o I2im1 2_655 3.242(7)
Pb2o I2im2 2_665 3.189(8)
Pb2o I2oe 3_554 3.227(4)
Ic1 Ns 3_445 3.74(3)
I1om2 Ns 4_646 3.82(5)
I1im2 N1i 1_545 3.80(4)
I1im2 N1o . 3.83(6)
Ix2 N1i 1_545 3.79(4)
Ix1 N2i 4_546 3.65(6)
I2im2 Nf 1_455 3.84(4)
I2ie Nf 1_465 3.75(2)
Ic2 Ncage 1_545 3.59(8)
Ic2 Ncage 4_535 3.71(10)
Ns I1om1 3_565 3.76(5)
Ns I1om1 4_666 3.63(4)
Ns Cs1 . 1.50(9)
Ns H1ns . 0.87
Ns H2ns . 0.87
Ns H3ns . 0.87
Cf1 Cf2 . 1.50(3)
Cf1 Nf . 1.50(4)
Cf1 H1cf1 . 0.96
Cf1 H2cf1 . 0.96
I1om1 N1o 1_545 3.79(6)
C1i1 N1i . 1.50(7)
C1i1 C1i2 . 1.50(12)
C1i1 H1c1i1 . 0.96
C1i1 H2c1i1 . 0.96
N1i H1n1i . 0.87
N1i H2n1i . 0.87
N1i H3n1i . 0.87
N2i C2i1 . 1.50(4)
N2i H1n2i . 0.87
N2i H2n2i . 0.87
N2i H3n2i . 0.87
Cf3 Cf2 . 1.50(3)
Cf3 H1cf3 . 0.96
Cf3 H2cf3 . 0.96
Cf3 H3cf3 . 0.96
C1o1 C1o2 . 1.50(12)
C1o1 N1o . 1.50(7)
C1o1 H1c1o1 . 0.96
C1o1 H2c1o1 . 0.96
C2i1 H1c2i1 . 0.96
C2i1 H2c2i1 . 0.96
C1o2 C1o3 . 1.50(10)
C1o2 H1c1o2 . 0.96
C1o2 H2c1o2 . 0.96
Cs2 Cs3 . 1.50(9)
Cs2 Cs1 . 1.50(8)
Cs2 H1cs2 . 0.96
Cs2 H2cs2 . 0.96
Cf2 H1cf2 . 0.96
Cf2 H2cf2 . 0.96
C2i3 H1c2i3 . 0.96
C2i3 H2c2i3 . 0.96
C2i3 H3c2i3 . 0.96
Cs3 H1cs3 . 0.96
Cs3 H2cs3 . 0.96
Cs3 H3cs3 . 0.96
C1o3 H1c1o3 . 0.96
C1o3 H2c1o3 . 0.96
C1o3 H3c1o3 . 0.96
Nc Cc1 . 1.50(5)
Nc H1nc . 0.87
Nc H2nc . 0.87
Nc H3nc . 0.87
Ncage Ccage . 1.50(13)
Ncage H1ncage . 0.87
Ncage H2ncage . 0.87
Ncage H3ncage . 0.87
N1o H1n1o . 0.87
N1o H2n1o . 0.87
N1o H3n1o . 0.87
Cc1 Cc2 . 1.50(4)
Cc1 H1cc1 . 0.96
Cc1 H2cc1 . 0.96
Cs1 H1cs1 . 0.96
Cs1 H2cs1 . 0.96
Cc2 Cc3 . 1.50(3)
Cc2 H1cc2 . 0.96
Cc2 H2cc2 . 0.96
Nf H1nf . 0.87
Nf H2nf . 0.87
Nf H3nf . 0.87
C1i2 C1i3 . 1.50(18)
C1i2 H1c1i2 . 0.96
C1i2 H2c1i2 . 0.96
C1i3 H1c1i3 . 0.96
C1i3 H2c1i3 . 0.96
C1i3 H3c1i3 . 0.96
Cc3 H1cc3 . 0.96
Cc3 H2cc3 . 0.96
Cc3 H3cc3 . 0.96
Ccage H1ccage . 0.96
Ccage H2ccage . 0.96
Ccage H3ccage . 0.96

loop_
_geom_hbond_atom_site_label_D
_geom_hbond_atom_site_label_H
_geom_hbond_atom_site_label_A
_geom_hbond_site_symmetry_A
_geom_hbond_distance_DH
_geom_hbond_distance_HA
_geom_hbond_distance_DA
_geom_hbond_angle_DHA
Cf3 H2cf3 I2om2 . 0.96 2.33 3.17(4) 146.52
Cf3 H3cf3 I2om1 1_545 0.96 2.21 3.16(3) 166.85
Cs2 H2cs2 Cc3 2_655 0.96 2.34 3.22(6) 151.74
Cc3 H2cc3 Cs2 2_655 0.96 2.49 3.22(6) 132.41

loop_
_twin_individual_id
_twin_individual_mass_fraction_refined
_twin_individual_twin_matrix_11
_twin_individual_twin_matrix_12
_twin_individual_twin_matrix_13
_twin_individual_twin_matrix_21
_twin_individual_twin_matrix_22
_twin_individual_twin_matrix_23
_twin_individual_twin_matrix_31
_twin_individual_twin_matrix_32
_twin_individual_twin_matrix_33
1 0.506(17) 1 0 0 0 1 0 0 0 1
2 0.494(17) -1 0 0 0 -1 0 0 0 -1

loop_
_restr_distance_atom_site_label_1
_restr_distance_atom_site_label_2
_restr_distance_target
_restr_distance_target_weight_param
N1i C1i1 1.5 0.001
C1i1 C1i2 1.5 0.001
C1i2 C1i3 1.5 0.001
N2i C2i1 1.5 0.001
C2i1 C2i2 1.5 0.001
C2i2 C2i3 1.5 0.001
Nf Cf1 1.5 0.001
Cf1 Cf2 1.5 0.001
Cf2 Cf3 1.5 0.001
N1o C1o1 1.5 0.001
C1o1 C1o2 1.5 0.001
C1o2 C1o3 1.5 0.001
Nc Cc1 1.5 0.001
Cc1 Cc2 1.5 0.001
Cc2 Cc3 1.5 0.001
Ncage Ccage 1.5 0.001
Ns Cs1 1.5 0.001
Cs1 Cs2 1.5 0.001
Cs2 Cs3 1.5 0.001

loop_
_restr_angle_atom_site_label_1
_restr_angle_atom_site_label_2
_restr_angle_atom_site_label_3
_restr_angle_target
_restr_angle_target_weight_param
N2i C2i1 C2i2 109.47 0.01
C2i1 C2i2 C2i3 109.47 0.01
Nf Cf1 Cf2 109.47 0.01
Cf1 Cf2 Cf3 109.47 0.01
N1o C1o1 C1o2 109.47 0.01
C1o1 C1o2 C1o3 109.47 0.01
N1i C1i1 C1i2 109.47 0.01
C1i1 C1i2 C1i3 109.47 0.01
Nc Cc1 Cc2 109.47 0.01
Cc1 Cc2 Cc3 109.47 0.01
Ns Cs1 Cs2 109.47 0.01
Cs1 Cs2 Cs3 109.47 0.01
